data_2213548
loop_
_publ_author_name
'Qin, Su-Ni'
'Liang, Fu-Pei'
'Chen, Zi-Lu'
'Cai, Yan-Lin'

_publ_section_title <i>catena</i>-Poly[[<i>trans</i>-diaquamanganese(II)]-di-\m-3-pyridylacetato]
_journal_coeditor_code SI2014
_journal_issue 5
_journal_name_full 'Acta Crystallographica Section E'
_journal_page_first m1551
_journal_page_last m1551
_journal_paper_doi 10.1107/S1600536807020466
_journal_volume 63
_journal_year 2007
_chemical_formula_iupac '[Mn (C7 H6 N O2)2 (H2 O)2]'
_chemical_formula_moiety 'C14 H16 Mn N2 O6'
_chemical_formula_sum 'C14 H16 Mn N2 O6'
_chemical_formula_weight 363.23
_chemical_name_systematic
;
catena-Poly[[<i>trans</i>-diaquamanganese(II)]-di-\m-(3-pyridyl)acetato]
;
_space_group_IT_number 14
_symmetry_cell_setting monoclinic
_symmetry_space_group_name_Hall '-P 2yn'
_symmetry_space_group_name_H-M 'P 1 21/n 1'
_atom_sites_solution_hydrogens geom
_atom_sites_solution_primary direct
_atom_sites_solution_secondary difmap
_audit_creation_method SHELXL-97
_cell_angle_alpha 90.00
_cell_angle_beta 106.788(3)
_cell_angle_gamma 90.00
_cell_formula_units_Z 2
_cell_length_a 9.260(2)
_cell_length_b 8.7283(18)
_cell_length_c 9.671(2)
_cell_measurement_reflns_used 1227
_cell_measurement_temperature 298(2)
_cell_measurement_theta_max 27.976
_cell_measurement_theta_min 2.572
_cell_volume 748.3(3)
_computing_cell_refinement SMART
_computing_data_collection 'SMART (Bruker, 1998)'
_computing_data_reduction 'SAINT (Bruker, 1998)'
_computing_molecular_graphics 'SHELXTL (Bruker, 1998)'
_computing_publication_material SHELXTL
_computing_structure_refinement 'SHELXL97 (Sheldrick, 1997)'
_computing_structure_solution 'SHELXS97 (Sheldrick, 1997)'
_diffrn_ambient_temperature 298(2)
_diffrn_measured_fraction_theta_full 0.971
_diffrn_measured_fraction_theta_max 0.971
_diffrn_measurement_device_type 'Bruker SMART CCD area-detector'
_diffrn_measurement_method '\f and \w'
_diffrn_radiation_monochromator graphite
_diffrn_radiation_source 'fine-focus sealed tube'
_diffrn_radiation_type MoK\a
_diffrn_radiation_wavelength 0.71073
_diffrn_reflns_av_R_equivalents 0.1697
_diffrn_reflns_av_sigmaI/netI 0.1589
_diffrn_reflns_limit_h_max 7
_diffrn_reflns_limit_h_min -10
_diffrn_reflns_limit_k_max 10
_diffrn_reflns_limit_k_min -10
_diffrn_reflns_limit_l_max 11
_diffrn_reflns_limit_l_min -11
_diffrn_reflns_number 3717
_diffrn_reflns_theta_full 25.00
_diffrn_reflns_theta_max 25.00
_diffrn_reflns_theta_min 2.68
_exptl_absorpt_coefficient_mu 0.915
_exptl_absorpt_correction_T_max 0.9471
_exptl_absorpt_correction_T_min 0.9140
_exptl_absorpt_correction_type multi-scan
_exptl_absorpt_process_details '(SADABS; Bruker, 1998)'
_exptl_crystal_colour colourless
_exptl_crystal_density_diffrn 1.612
_exptl_crystal_density_method 'not measured'
_exptl_crystal_description block
_exptl_crystal_F_000 374
_exptl_crystal_size_max 0.10
_exptl_crystal_size_mid 0.08
_exptl_crystal_size_min 0.06
_refine_diff_density_max 0.479
_refine_diff_density_min -0.564
_refine_ls_extinction_method none
_refine_ls_goodness_of_fit_ref 0.991
_refine_ls_hydrogen_treatment constr
_refine_ls_matrix_type full
_refine_ls_number_parameters 106
_refine_ls_number_reflns 1274
_refine_ls_number_restraints 0
_refine_ls_restrained_S_all 0.991
_refine_ls_R_factor_all 0.1464
_refine_ls_R_factor_gt 0.0718
_refine_ls_shift/su_max 0.000
_refine_ls_shift/su_mean 0.000
_refine_ls_structure_factor_coef Fsqd
_refine_ls_weighting_details 'w=1/[\s^2^(Fo^2^)+(0.0532P)^2^] where P=(Fo^2^+2Fc^2^)/3'
_refine_ls_weighting_scheme calc
_refine_ls_wR_factor_gt 0.1175
_refine_ls_wR_factor_ref 0.1379
_reflns_number_gt 770
_reflns_number_total 1274
_reflns_threshold_expression I>2\s(I)
_cod_data_source_file si2014.cif
_cod_data_source_block I
_cod_depositor_comments
;
The following automatic conversions were performed:
'_symmetry_cell_setting' value 'Monoclinic' changed to 'monoclinic'
according to '/home/saulius/struct/CIF-dictionaries/cif_core.dic'
dictionary named 'cif_core.dic' version 2.4.1 from 2010-06-29.

Automatic conversion script
Id: cif_fix_enum 1527 2010-12-29 10:47:43Z saulius 

The following automatic conversions were performed:

'_symmetry_cell_setting' value 'Monoclinic' changed to 'monoclinic'
according to /home/saulius/struct/CIF-dictionaries/cif_core.dic
dictionary named 'cif_core.dic' version 2.4.1 from 2010-06-29.

Automatic conversion script
Id: cif_fix_values 1715 2011-07-08 13:25:40Z adriana 
;
_cod_original_sg_symbol_H-M 'P 21/n'
_cod_database_code 2213548
_cod_database_fobs_code 2213548

loop_
_symmetry_equiv_pos_as_xyz
'x, y, z'
'-x+1/2, y+1/2, -z+1/2'
'-x, -y, -z'
'x-1/2, -y-1/2, z-1/2'

loop_
_atom_site_type_symbol
_atom_site_label
_atom_site_fract_x
_atom_site_fract_y
_atom_site_fract_z
_atom_site_U_iso_or_equiv
_atom_site_adp_type
_atom_site_calc_flag
_atom_site_refinement_flags
_atom_site_occupancy
Mn Mn1 0.5000 0.0000 0.0000 0.0273(4) Uani d S 1
N N1 0.2917(5) 0.0792(5) 0.0622(4) 0.0297(11) Uani d . 1
O O1 0.0346(5) 0.2775(4) 0.4250(4) 0.0376(10) Uani d . 1
O O2 0.1985(5) 0.1665(4) 0.6121(4) 0.0433(11) Uani d . 1
O O3 0.6360(4) 0.0553(4) 0.2185(4) 0.0375(10) Uani d . 1
H H8 0.7067 0.0017 0.2725 0.056 Uiso d R 1
H H9 0.6703 0.1460 0.2219 0.056 Uiso d R 1
C C1 0.1243(7) 0.1730(6) 0.4810(6) 0.0284(13) Uani d . 1
C C2 0.1421(8) 0.0417(6) 0.3840(6) 0.0387(16) Uani d . 1
H H2A 0.2328 -0.0146 0.4328 0.046 Uiso calc R 1
H H2B 0.0574 -0.0275 0.3721 0.046 Uiso calc R 1
C C3 0.2762(7) 0.0467(6) 0.1934(5) 0.0283(14) Uani d . 1
H H3A 0.3539 -0.0058 0.2588 0.034 Uiso calc R 1
C C4 0.1512(6) 0.0869(6) 0.2364(5) 0.0269(13) Uani d . 1
C C5 0.0392(7) 0.1676(6) 0.1404(6) 0.0341(14) Uani d . 1
H H5 -0.0462 0.1982 0.1653 0.041 Uiso calc R 1
C C6 0.0546(7) 0.2029(6) 0.0071(6) 0.0376(15) Uani d . 1
H H6 -0.0205 0.2573 -0.0594 0.045 Uiso calc R 1
C C7 0.1825(7) 0.1567(6) -0.0273(6) 0.0347(15) Uani d . 1
H H7 0.1918 0.1816 -0.1178 0.042 Uiso calc R 1

loop_
_atom_site_aniso_label
_atom_site_aniso_U_11
_atom_site_aniso_U_22
_atom_site_aniso_U_33
_atom_site_aniso_U_12
_atom_site_aniso_U_13
_atom_site_aniso_U_23
Mn1 0.0316(8) 0.0291(6) 0.0210(6) -0.0029(7) 0.0074(5) -0.0003(6)
N1 0.030(3) 0.035(2) 0.022(2) 0.003(3) 0.004(2) 0.002(2)
O1 0.053(3) 0.028(2) 0.027(2) 0.009(2) 0.005(2) -0.0021(17)
O2 0.052(3) 0.039(2) 0.032(2) 0.008(2) 0.001(2) -0.0002(19)
O3 0.041(3) 0.038(2) 0.027(2) -0.001(2) -0.0010(18) -0.0040(16)
C1 0.029(4) 0.027(3) 0.031(3) -0.005(3) 0.012(3) 0.001(3)
C2 0.054(4) 0.032(3) 0.035(3) 0.007(3) 0.021(3) 0.005(2)
C3 0.034(4) 0.029(3) 0.021(3) 0.004(3) 0.007(3) 0.002(2)
C4 0.033(4) 0.025(3) 0.021(3) -0.001(3) 0.005(3) -0.002(2)
C5 0.027(4) 0.038(3) 0.034(3) 0.003(3) 0.004(3) -0.006(3)
C6 0.039(4) 0.033(3) 0.033(3) 0.014(3) -0.002(3) 0.001(3)
C7 0.042(4) 0.037(3) 0.024(3) 0.002(3) 0.008(3) 0.006(3)

loop_
_atom_type_symbol
_atom_type_description
_atom_type_scat_dispersion_real
_atom_type_scat_dispersion_imag
_atom_type_scat_source
C C 0.0033 0.0016 'International Tables Vol C Tables 4.2.6.8 and 6.1.1.4'
H H 0.0000 0.0000 'International Tables Vol C Tables 4.2.6.8 and 6.1.1.4'
N N 0.0061 0.0033 'International Tables Vol C Tables 4.2.6.8 and 6.1.1.4'
O O 0.0106 0.0060 'International Tables Vol C Tables 4.2.6.8 and 6.1.1.4'
Mn Mn 0.3368 0.7283 'International Tables Vol C Tables 4.2.6.8 and 6.1.1.4'

loop_
_geom_angle_atom_site_label_1
_geom_angle_atom_site_label_2
_geom_angle_atom_site_label_3
_geom_angle_site_symmetry_1
_geom_angle_site_symmetry_3
_geom_angle
O1 Mn1 O1 2_545 4_665 180
O1 Mn1 O3 2_545 . 88.47(14)
O1 Mn1 O3 4_665 . 91.53(14)
O1 Mn1 O3 2_545 3_655 91.53(14)
O1 Mn1 O3 4_665 3_655 88.47(14)
O3 Mn1 O3 . 3_655 180
O1 Mn1 N1 2_545 3_655 92.02(15)
O1 Mn1 N1 4_665 3_655 87.98(15)
O3 Mn1 N1 . 3_655 91.54(15)
O3 Mn1 N1 3_655 3_655 88.46(15)
O1 Mn1 N1 2_545 . 87.98(15)
O1 Mn1 N1 4_665 . 92.02(15)
O3 Mn1 N1 . . 88.46(15)
O3 Mn1 N1 3_655 . 91.54(15)
N1 Mn1 N1 3_655 . 180
C7 N1 C3 . . 117.2(5)
C7 N1 Mn1 . . 122.0(3)
C3 N1 Mn1 . . 120.8(4)
C1 O1 Mn1 . 2 131.8(3)
Mn1 O3 H8 . . 126.9
Mn1 O3 H9 . . 110.4
H8 O3 H9 . . 106.1
O1 C1 O2 . . 124.9(5)
O1 C1 C2 . . 117.4(5)
O2 C1 C2 . . 117.6(5)
C4 C2 C1 . . 115.7(4)
C4 C2 H2A . . 108.4
C1 C2 H2A . . 108.4
C4 C2 H2B . . 108.4
C1 C2 H2B . . 108.4
H2A C2 H2B . . 107.4
N1 C3 C4 . . 123.8(5)
N1 C3 H3A . . 118.1
C4 C3 H3A . . 118.1
C5 C4 C3 . . 117.5(5)
C5 C4 C2 . . 122.5(5)
C3 C4 C2 . . 120.0(5)
C4 C5 C6 . . 119.2(5)
C4 C5 H5 . . 120.4
C6 C5 H5 . . 120.4
C5 C6 C7 . . 119.4(6)
C5 C6 H6 . . 120.3
C7 C6 H6 . . 120.3
N1 C7 C6 . . 122.9(5)
N1 C7 H7 . . 118.6
C6 C7 H7 . . 118.6

loop_
_geom_bond_atom_site_label_1
_geom_bond_atom_site_label_2
_geom_bond_site_symmetry_2
_geom_bond_distance
Mn1 O1 2_545 2.129(3)
Mn1 O1 4_665 2.129(3)
Mn1 O3 . 2.179(3)
Mn1 O3 3_655 2.179(3)
Mn1 N1 3_655 2.287(4)
Mn1 N1 . 2.287(4)
N1 C7 . 1.313(7)
N1 C3 . 1.348(6)
O1 C1 . 1.247(6)
O1 Mn1 2 2.129(3)
O2 C1 . 1.257(7)
O3 H8 . 0.8500
O3 H9 . 0.8500
C1 C2 . 1.520(7)
C2 C4 . 1.507(6)
C2 H2A . 0.9700
C2 H2B . 0.9700
C3 C4 . 1.383(7)
C3 H3A . 0.9300
C4 C5 . 1.370(7)
C5 C6 . 1.372(7)
C5 H5 . 0.9300
C6 C7 . 1.380(8)
C6 H6 . 0.9300
C7 H7 . 0.9300

loop_
_geom_hbond_atom_site_label_D
_geom_hbond_atom_site_label_H
_geom_hbond_atom_site_label_A
_geom_hbond_site_symmetry_A
_geom_hbond_distance_DH
_geom_hbond_distance_HA
_geom_hbond_distance_DA
_geom_hbond_angle_DHA
_geom_hbond_publ_flag
O3 H9 O2 4_665 0.85 2.01 2.763(5) 147.4 y
O3 H8 O2 3_656 0.85 1.90 2.707(5) 158.4 y
C5 H5 O2 4_565 0.93 2.56 3.409(7) 152.4 y

loop_
_geom_torsion_atom_site_label_1
_geom_torsion_atom_site_label_2
_geom_torsion_atom_site_label_3
_geom_torsion_atom_site_label_4
_geom_torsion_site_symmetry_1
_geom_torsion
O1 Mn1 N1 C7 2_545 -130.5(4)
O1 Mn1 N1 C7 4_665 49.5(4)
O3 Mn1 N1 C7 . 141.0(4)
O3 Mn1 N1 C7 3_655 -39.0(4)
O1 Mn1 N1 C3 2_545 49.1(4)
O1 Mn1 N1 C3 4_665 -130.9(4)
O3 Mn1 N1 C3 . -39.4(4)
O3 Mn1 N1 C3 3_655 140.6(4)
Mn1 O1 C1 O2 2 14.6(8)
Mn1 O1 C1 C2 2 -166.9(4)
O1 C1 C2 C4 . 42.5(7)
O2 C1 C2 C4 . -139.0(5)
C7 N1 C3 C4 . 1.7(8)
Mn1 N1 C3 C4 . -177.9(4)
N1 C3 C4 C5 . -1.6(8)
N1 C3 C4 C2 . 178.3(5)
C1 C2 C4 C5 . -58.4(7)
C1 C2 C4 C3 . 121.7(6)
C3 C4 C5 C6 . 0.8(8)
C2 C4 C5 C6 . -179.1(5)
C4 C5 C6 C7 . -0.2(8)
C3 N1 C7 C6 . -1.0(8)
Mn1 N1 C7 C6 . 178.7(4)
C5 C6 C7 N1 . 0.3(9)
